data_7104650
loop_
_publ_author_name
'Tsvetkov, Nikolai P'
'Laird, Matthew F'
'Fan, Hongjun'
'Pink, Maren'
'Caulton, Kenneth G'

_publ_section_title
;
 Surprising isomer preference on Ir(III), favoring facile H-C(sp(3))
 bond cleavage.
;
_journal_issue 30
_journal_name_full 'Chemical communications (Cambridge, England)'
_journal_page_first 4578
_journal_page_last 4580
_journal_paper_doi 10.1039/b908954c
_journal_volume 34
_journal_year 2009
_chemical_formula_moiety 'C22 H52 I2 Ir N P2 Si2'
_chemical_formula_sum 'C22 H52 I2 Ir N P2 Si2'
_chemical_formula_weight 894.77
_chemical_name_systematic
;
?
;
_space_group_IT_number 14
_symmetry_cell_setting monoclinic
_symmetry_space_group_name_Hall '-P 2ybc'
_symmetry_space_group_name_H-M 'P 1 21/c 1'
_atom_sites_solution_hydrogens geom
_atom_sites_solution_primary direct
_atom_sites_solution_secondary difmap
_audit_creation_method SHELXL-97
_cell_angle_alpha 90.00
_cell_angle_beta 105.0520(10)
_cell_angle_gamma 90.00
_cell_formula_units_Z 8
_cell_length_a 16.4974(9)
_cell_length_b 12.9874(7)
_cell_length_c 30.8640(18)
_cell_measurement_reflns_used 9963
_cell_measurement_temperature 150(2)
_cell_measurement_theta_max 27.5
_cell_measurement_theta_min 2.6
_cell_volume 6386.0(6)
_computing_cell_refinement 'APEX II v.2.2 (Bruker, 2007)'
_computing_data_collection 'APEX II v.2.2 (Bruker, 2007)'
_computing_data_reduction 'APEX II v.2.2 (Bruker, 2007)'
_computing_molecular_graphics 'SHELXTL (Bruker, 2003)'
_computing_publication_material 'SHELXTL (Bruker, 2003)'
_computing_structure_refinement 'SHELXL-97 (Sheldrick, 1997)'
_computing_structure_solution 'SIR-2004 (Burla et al., 2005)'
_diffrn_ambient_temperature 150(2)
_diffrn_detector 'CCD area detector'
_diffrn_detector_area_resol_mean 83.33
_diffrn_detector_type 'Bruker SMART APEXII'
_diffrn_measured_fraction_theta_full 0.993
_diffrn_measured_fraction_theta_max 0.993
_diffrn_measurement_details '0.30 degree frames measured for 15 seconds each'
_diffrn_measurement_device 'APEX Kappa Duo'
_diffrn_measurement_device_type Kappa
_diffrn_measurement_method 'omega and phi scans'
_diffrn_radiation_monochromator graphite
_diffrn_radiation_source 'fine-focus sealed tube'
_diffrn_radiation_type MoK\a
_diffrn_radiation_wavelength 0.71073
_diffrn_reflns_av_R_equivalents 0.0396
_diffrn_reflns_av_sigmaI/netI 0.0306
_diffrn_reflns_limit_h_max 21
_diffrn_reflns_limit_h_min -17
_diffrn_reflns_limit_k_max 16
_diffrn_reflns_limit_k_min -16
_diffrn_reflns_limit_l_max 40
_diffrn_reflns_limit_l_min -36
_diffrn_reflns_number 81937
_diffrn_reflns_theta_full 27.51
_diffrn_reflns_theta_max 27.51
_diffrn_reflns_theta_min 2.08
_exptl_absorpt_coefficient_mu 6.302
_exptl_absorpt_correction_T_max 0.5185
_exptl_absorpt_correction_T_min 0.4516
_exptl_absorpt_correction_type multi-scan
_exptl_absorpt_process_details 'SADABS, R. Blessing; 1995'
_exptl_crystal_colour orange
_exptl_crystal_density_diffrn 1.861
_exptl_crystal_density_method 'not measured'
_exptl_crystal_description block
_exptl_crystal_F_000 3456
_exptl_crystal_size_max 0.15
_exptl_crystal_size_mid 0.15
_exptl_crystal_size_min 0.12
_refine_diff_density_max 4.621
_refine_diff_density_min -2.624
_refine_diff_density_rms 0.151
_refine_ls_extinction_method none
_refine_ls_goodness_of_fit_ref 1.023
_refine_ls_hydrogen_treatment riding
_refine_ls_matrix_type full
_refine_ls_number_parameters 571
_refine_ls_number_reflns 14579
_refine_ls_number_restraints 0
_refine_ls_restrained_S_all 1.023
_refine_ls_R_factor_all 0.0522
_refine_ls_R_factor_gt 0.0363
_refine_ls_shift/su_max 0.003
_refine_ls_shift/su_mean 0.000
_refine_ls_structure_factor_coef Fsqd
_refine_ls_weighting_details 'calc w=1/[\s^2^(Fo^2^)+(0.0233P)^2^+42.8246P] where P=(Fo^2^+2Fc^2^)/3'
_refine_ls_weighting_scheme calc
_refine_ls_wR_factor_gt 0.0736
_refine_ls_wR_factor_ref 0.0805
_reflns_number_gt 11532
_reflns_number_total 14579
_reflns_threshold_expression >2sigma(I)
_cod_data_source_file b908954c.txt
_cod_data_source_block 07139
_cod_depositor_comments
;
The following automatic conversions were performed:

'_exptl_absorpt_correction_type' tag value 'multi-scans' was replaced
with 'multi-scan' value.

Automatic conversion script
Id: cif_fix_values 1646 2011-03-28 12:23:43Z adriana 
;
_cod_original_sg_symbol_H-M P2(1)/c
_cod_database_code 7104650

loop_
_symmetry_equiv_pos_as_xyz
'x, y, z'
'-x, y+1/2, -z+1/2'
'-x, -y, -z'
'x, -y-1/2, z-1/2'

loop_
_atom_site_label
_atom_site_type_symbol
_atom_site_fract_x
_atom_site_fract_y
_atom_site_fract_z
_atom_site_U_iso_or_equiv
_atom_site_adp_type
_atom_site_occupancy
_atom_site_symmetry_multiplicity
_atom_site_calc_flag
_atom_site_refinement_flags
_atom_site_disorder_assembly
_atom_site_disorder_group
Ir1A Ir 0.858049(12) 0.904285(16) 0.133620(7) 0.02115(5) Uani 1 1 d . . .
I1A I 0.90804(3) 0.77887(4) 0.070399(16) 0.04877(12) Uani 1 1 d . . .
I2A I 1.01021(2) 0.90681(3) 0.190577(14) 0.03691(10) Uani 1 1 d . . .
P1A P 0.88684(10) 1.06801(12) 0.10225(5) 0.0315(3) Uani 1 1 d . . .
P2A P 0.81065(8) 0.76564(11) 0.16776(5) 0.0221(3) Uani 1 1 d . . .
Si1A Si 0.71910(11) 0.99061(14) 0.03663(6) 0.0389(4) Uani 1 1 d . . .
Si2A Si 0.65175(9) 0.83084(13) 0.09341(6) 0.0289(3) Uani 1 1 d . . .
N1A N 0.7372(3) 0.9002(4) 0.08149(18) 0.0385(12) Uani 1 1 d . . .
H1NA H 0.7531 0.8471 0.0652 0.046 Uiso 1 1 calc R . .
C1A C 0.6208(5) 1.0649(6) 0.0319(3) 0.069(3) Uani 1 1 d . . .
H1A H 0.6181 1.0876 0.0618 0.103 Uiso 1 1 calc R . .
H1B H 0.5723 1.0211 0.0187 0.103 Uiso 1 1 calc R . .
H1C H 0.6202 1.1251 0.0126 0.103 Uiso 1 1 calc R . .
C2A C 0.7078(6) 0.9187(7) -0.0173(3) 0.072(3) Uani 1 1 d . . .
H2A H 0.7532 0.8683 -0.0137 0.109 Uiso 1 1 calc R . .
H2B H 0.7105 0.9673 -0.0412 0.109 Uiso 1 1 calc R . .
H2C H 0.6536 0.8830 -0.0253 0.109 Uiso 1 1 calc R . .
C3A C 0.8167(4) 1.0686(5) 0.0455(2) 0.0396(15) Uani 1 1 d . . .
H3A H 0.8487 1.0434 0.0245 0.048 Uiso 1 1 calc R . .
H3B H 0.8005 1.1408 0.0372 0.048 Uiso 1 1 calc R . .
C4A C 0.8549(5) 1.1861(5) 0.1289(3) 0.0518(19) Uani 1 1 d . . .
C5A C 0.9032(6) 1.1933(6) 0.1789(2) 0.058(2) Uani 1 1 d . . .
H5A H 0.8750 1.2426 0.1942 0.087 Uiso 1 1 calc R . .
H5B H 0.9608 1.2164 0.1814 0.087 Uiso 1 1 calc R . .
H5C H 0.9044 1.1254 0.1930 0.087 Uiso 1 1 calc R . .
C6A C 0.8662(7) 1.2892(6) 0.1056(3) 0.075(3) Uani 1 1 d . . .
H6A H 0.8383 1.3447 0.1177 0.113 Uiso 1 1 calc R . .
H6B H 0.8413 1.2832 0.0732 0.113 Uiso 1 1 calc R . .
H6C H 0.9262 1.3048 0.1112 0.113 Uiso 1 1 calc R . .
C7A C 0.7609(5) 1.1777(6) 0.1248(3) 0.063(2) Uani 1 1 d . . .
H7A H 0.7446 1.2297 0.1440 0.095 Uiso 1 1 calc R . .
H7B H 0.7482 1.1089 0.1344 0.095 Uiso 1 1 calc R . .
H7C H 0.7296 1.1891 0.0936 0.095 Uiso 1 1 calc R . .
C8A C 0.9934(5) 1.0994(6) 0.0907(3) 0.056(2) Uani 1 1 d . . .
C9A C 1.0319(5) 0.9985(7) 0.0776(3) 0.066(2) Uani 1 1 d . . .
H9A H 1.0860 1.0139 0.0714 0.098 Uiso 1 1 calc R . .
H9B H 0.9937 0.9690 0.0507 0.098 Uiso 1 1 calc R . .
H9C H 1.0403 0.9491 0.1023 0.098 Uiso 1 1 calc R . .
C10A C 0.9843(5) 1.1718(7) 0.0507(3) 0.071(3) Uani 1 1 d . . .
H10A H 1.0397 1.1848 0.0457 0.106 Uiso 1 1 calc R . .
H10B H 0.9597 1.2371 0.0570 0.106 Uiso 1 1 calc R . .
H10C H 0.9477 1.1401 0.0239 0.106 Uiso 1 1 calc R . .
C11A C 1.0569(5) 1.1450(7) 0.1311(3) 0.070(3) Uani 1 1 d . . .
H11A H 1.1115 1.1513 0.1243 0.105 Uiso 1 1 calc R . .
H11B H 1.0622 1.0998 0.1571 0.105 Uiso 1 1 calc R . .
H11C H 1.0378 1.2132 0.1378 0.105 Uiso 1 1 calc R . .
C12A C 0.5960(4) 0.7653(5) 0.0404(2) 0.0437(16) Uani 1 1 d . . .
H12A H 0.5685 0.8169 0.0183 0.066 Uiso 1 1 calc R . .
H12B H 0.5537 0.7183 0.0464 0.066 Uiso 1 1 calc R . .
H12C H 0.6364 0.7262 0.0287 0.066 Uiso 1 1 calc R . .
C13A C 0.5772(4) 0.9124(6) 0.1137(3) 0.054(2) Uani 1 1 d . . .
H13A H 0.6085 0.9625 0.1354 0.081 Uiso 1 1 calc R . .
H13B H 0.5433 0.8690 0.1282 0.081 Uiso 1 1 calc R . .
H13C H 0.5404 0.9488 0.0883 0.081 Uiso 1 1 calc R . .
C14A C 0.7065(3) 0.7301(4) 0.13349(19) 0.0277(12) Uani 1 1 d . . .
H14A H 0.6708 0.7125 0.1537 0.033 Uiso 1 1 calc R . .
H14B H 0.7119 0.6674 0.1162 0.033 Uiso 1 1 calc R . .
C15A C 0.7952(4) 0.8503(5) 0.2130(2) 0.0383(14) Uani 1 1 d . . .
C16A C 0.7087(4) 0.8433(6) 0.2228(2) 0.0447(16) Uani 1 1 d . . .
H16A H 0.7017 0.9012 0.2419 0.067 Uiso 1 1 calc R . .
H16B H 0.7045 0.7784 0.2382 0.067 Uiso 1 1 calc R . .
H16C H 0.6648 0.8460 0.1945 0.067 Uiso 1 1 calc R . .
C17A C 0.8627(4) 0.8463(6) 0.2574(2) 0.0439(16) Uani 1 1 d . . .
H17A H 0.8547 0.9035 0.2765 0.066 Uiso 1 1 calc R . .
H17B H 0.9182 0.8518 0.2516 0.066 Uiso 1 1 calc R . .
H17C H 0.8586 0.7809 0.2725 0.066 Uiso 1 1 calc R . .
C18A C 0.8053(4) 0.9507(5) 0.1862(2) 0.0367(14) Uani 1 1 d . . .
H18A H 0.8426 1.0005 0.2061 0.044 Uiso 1 1 calc R . .
H18B H 0.7500 0.9837 0.1739 0.044 Uiso 1 1 calc R . .
C19A C 0.8587(4) 0.6358(5) 0.1866(2) 0.0358(14) Uani 1 1 d . . .
C20A C 0.8112(5) 0.5890(6) 0.2200(3) 0.055(2) Uani 1 1 d . . .
H20A H 0.8343 0.5209 0.2298 0.083 Uiso 1 1 calc R . .
H20B H 0.7513 0.5827 0.2049 0.083 Uiso 1 1 calc R . .
H20C H 0.8184 0.6344 0.2461 0.083 Uiso 1 1 calc R . .
C21A C 0.9515(4) 0.6451(5) 0.2113(3) 0.0454(17) Uani 1 1 d . . .
H21A H 0.9734 0.5772 0.2224 0.068 Uiso 1 1 calc R . .
H21B H 0.9579 0.6926 0.2366 0.068 Uiso 1 1 calc R . .
H21C H 0.9829 0.6714 0.1907 0.068 Uiso 1 1 calc R . .
C22A C 0.8482(5) 0.5632(5) 0.1472(3) 0.0500(18) Uani 1 1 d . . .
H22A H 0.8801 0.5000 0.1571 0.075 Uiso 1 1 calc R . .
H22B H 0.8692 0.5963 0.1237 0.075 Uiso 1 1 calc R . .
H22C H 0.7887 0.5464 0.1354 0.075 Uiso 1 1 calc R . .
Ir1B Ir 0.356473(11) 0.593692(16) 0.130584(7) 0.02060(5) Uani 1 1 d . . .
I1B I 0.37520(3) 0.70207(4) 0.052914(16) 0.04504(11) Uani 1 1 d . . .
I2B I 0.50435(2) 0.64796(3) 0.184863(14) 0.03657(10) Uani 1 1 d . . .
P1B P 0.41756(8) 0.43141(11) 0.11496(5) 0.0267(3) Uani 1 1 d . . .
P2B P 0.28298(8) 0.72811(11) 0.15297(5) 0.0244(3) Uani 1 1 d . . .
Si1B Si 0.24040(10) 0.44059(13) 0.04562(5) 0.0292(3) Uani 1 1 d . . .
Si2B Si 0.14261(9) 0.60160(14) 0.08757(6) 0.0316(4) Uani 1 1 d . . .
N1B N 0.2388(3) 0.5491(4) 0.08121(19) 0.0385(13) Uani 1 1 d . . .
H1NB H 0.2445 0.5974 0.0600 0.046 Uiso 1 1 calc R . .
C1B C 0.1611(4) 0.3436(5) 0.0511(2) 0.0403(15) Uani 1 1 d . . .
H1D H 0.1050 0.3681 0.0354 0.060 Uiso 1 1 calc R . .
H1E H 0.1640 0.3332 0.0829 0.060 Uiso 1 1 calc R . .
H1F H 0.1725 0.2783 0.0379 0.060 Uiso 1 1 calc R . .
C2B C 0.2169(4) 0.4821(6) -0.0142(2) 0.0452(16) Uani 1 1 d . . .
H2D H 0.1579 0.5028 -0.0245 0.068 Uiso 1 1 calc R . .
H2E H 0.2276 0.4248 -0.0327 0.068 Uiso 1 1 calc R . .
H2F H 0.2530 0.5404 -0.0169 0.068 Uiso 1 1 calc R . .
C3B C 0.3503(3) 0.3906(5) 0.06081(19) 0.0290(12) Uani 1 1 d . . .
H3C H 0.3480 0.3144 0.0605 0.035 Uiso 1 1 calc R . .
H3D H 0.3774 0.4119 0.0371 0.035 Uiso 1 1 calc R . .
C4B C 0.4095(4) 0.3199(5) 0.1542(2) 0.0392(15) Uani 1 1 d . . .
C5B C 0.4439(5) 0.2152(5) 0.1427(3) 0.0516(18) Uani 1 1 d . . .
H5D H 0.4297 0.1612 0.1616 0.077 Uiso 1 1 calc R . .
H5E H 0.5051 0.2194 0.1482 0.077 Uiso 1 1 calc R . .
H5F H 0.4188 0.1988 0.1111 0.077 Uiso 1 1 calc R . .
C6B C 0.3170(4) 0.3004(6) 0.1502(3) 0.0473(17) Uani 1 1 d . . .
H6D H 0.3113 0.2528 0.1739 0.071 Uiso 1 1 calc R . .
H6E H 0.2907 0.2701 0.1209 0.071 Uiso 1 1 calc R . .
H6F H 0.2892 0.3656 0.1534 0.071 Uiso 1 1 calc R . .
C7B C 0.4550(4) 0.3485(6) 0.2025(2) 0.0451(16) Uani 1 1 d . . .
H7D H 0.4443 0.2956 0.2230 0.068 Uiso 1 1 calc R . .
H7E H 0.4344 0.4151 0.2101 0.068 Uiso 1 1 calc R . .
H7F H 0.5155 0.3531 0.2054 0.068 Uiso 1 1 calc R . .
C8B C 0.5270(4) 0.4204(5) 0.1043(2) 0.0360(14) Uani 1 1 d . . .
C9B C 0.5337(4) 0.3305(6) 0.0733(2) 0.0466(17) Uani 1 1 d . . .
H9D H 0.5919 0.3242 0.0714 0.070 Uiso 1 1 calc R . .
H9E H 0.4968 0.3432 0.0434 0.070 Uiso 1 1 calc R . .
H9F H 0.5168 0.2667 0.0855 0.070 Uiso 1 1 calc R . .
C10B C 0.5979(4) 0.4091(6) 0.1477(3) 0.0482(18) Uani 1 1 d . . .
H10D H 0.6524 0.4144 0.1407 0.072 Uiso 1 1 calc R . .
H10E H 0.5934 0.3418 0.1613 0.072 Uiso 1 1 calc R . .
H10F H 0.5930 0.4637 0.1688 0.072 Uiso 1 1 calc R . .
C11B C 0.5439(4) 0.5194(5) 0.0809(2) 0.0439(16) Uani 1 1 d . . .
H11D H 0.5979 0.5136 0.0735 0.066 Uiso 1 1 calc R . .
H11E H 0.5454 0.5782 0.1010 0.066 Uiso 1 1 calc R . .
H11F H 0.4991 0.5296 0.0534 0.066 Uiso 1 1 calc R . .
C12B C 0.0827(5) 0.5129(7) 0.1153(3) 0.062(2) Uani 1 1 d . . .
H12D H 0.0507 0.4640 0.0932 0.093 Uiso 1 1 calc R . .
H12E H 0.0441 0.5529 0.1281 0.093 Uiso 1 1 calc R . .
H12F H 0.1219 0.4750 0.1394 0.093 Uiso 1 1 calc R . .
C13B C 0.0781(5) 0.6291(7) 0.0298(3) 0.067(3) Uani 1 1 d . . .
H13D H 0.1114 0.6689 0.0136 0.100 Uiso 1 1 calc R . .
H13E H 0.0284 0.6687 0.0313 0.100 Uiso 1 1 calc R . .
H13F H 0.0606 0.5641 0.0140 0.100 Uiso 1 1 calc R . .
C14B C 0.1760(3) 0.7263(5) 0.1171(2) 0.0306(13) Uani 1 1 d . . .
H14C H 0.1705 0.7813 0.0943 0.037 Uiso 1 1 calc R . .
H14D H 0.1370 0.7429 0.1357 0.037 Uiso 1 1 calc R . .
C15B C 0.2800(4) 0.6585(5) 0.2047(2) 0.0363(14) Uani 1 1 d . . .
C16B C 0.3451(4) 0.6901(5) 0.2474(2) 0.0406(15) Uani 1 1 d . . .
H16D H 0.3435 0.6418 0.2716 0.061 Uiso 1 1 calc R . .
H16E H 0.3327 0.7597 0.2561 0.061 Uiso 1 1 calc R . .
H16F H 0.4011 0.6890 0.2421 0.061 Uiso 1 1 calc R . .
C17B C 0.1948(4) 0.6483(6) 0.2143(2) 0.0458(17) Uani 1 1 d . . .
H17D H 0.1980 0.5973 0.2381 0.069 Uiso 1 1 calc R . .
H17E H 0.1534 0.6259 0.1870 0.069 Uiso 1 1 calc R . .
H17F H 0.1779 0.7150 0.2239 0.069 Uiso 1 1 calc R . .
C18B C 0.3097(4) 0.5545(5) 0.1865(2) 0.0363(14) Uani 1 1 d . . .
H18C H 0.2621 0.5060 0.1773 0.044 Uiso 1 1 calc R . .
H18D H 0.3543 0.5214 0.2102 0.044 Uiso 1 1 calc R . .
C19B C 0.3071(4) 0.8705(5) 0.1608(2) 0.0344(14) Uani 1 1 d . . .
C20B C 0.3971(4) 0.8905(6) 0.1870(3) 0.056(2) Uani 1 1 d . . .
H20D H 0.4069 0.9649 0.1899 0.083 Uiso 1 1 calc R . .
H20E H 0.4354 0.8599 0.1711 0.083 Uiso 1 1 calc R . .
H20F H 0.4071 0.8597 0.2169 0.083 Uiso 1 1 calc R . .
C21B C 0.2472(5) 0.9170(6) 0.1869(3) 0.062(2) Uani 1 1 d . . .
H21D H 0.2540 0.9920 0.1885 0.092 Uiso 1 1 calc R . .
H21E H 0.2607 0.8884 0.2173 0.092 Uiso 1 1 calc R . .
H21F H 0.1890 0.8999 0.1714 0.092 Uiso 1 1 calc R . .
C22B C 0.2902(7) 0.9234(6) 0.1160(3) 0.069(2) Uani 1 1 d . . .
H22D H 0.3030 0.9969 0.1205 0.104 Uiso 1 1 calc R . .
H22E H 0.2310 0.9147 0.1000 0.104 Uiso 1 1 calc R . .
H22F H 0.3257 0.8930 0.0983 0.104 Uiso 1 1 calc R . .

loop_
_atom_site_aniso_label
_atom_site_aniso_U_11
_atom_site_aniso_U_22
_atom_site_aniso_U_33
_atom_site_aniso_U_23
_atom_site_aniso_U_13
_atom_site_aniso_U_12
Ir1A 0.02249(9) 0.02112(11) 0.01992(11) -0.00366(8) 0.00561(8) -0.00279(8)
I1A 0.0605(3) 0.0495(3) 0.0429(3) -0.0165(2) 0.0252(2) -0.0002(2)
I2A 0.02697(17) 0.0389(2) 0.0391(2) 0.00197(18) -0.00161(16) -0.00530(16)
P1A 0.0389(8) 0.0235(8) 0.0292(8) 0.0011(6) 0.0039(6) -0.0100(6)
P2A 0.0253(6) 0.0220(7) 0.0189(7) 0.0005(5) 0.0055(5) -0.0004(5)
Si1A 0.0453(9) 0.0346(10) 0.0281(9) 0.0093(7) -0.0062(7) -0.0128(8)
Si2A 0.0214(7) 0.0321(9) 0.0312(9) 0.0052(7) 0.0034(6) -0.0017(6)
N1A 0.033(3) 0.041(3) 0.036(3) 0.012(2) -0.002(2) -0.011(2)
C1A 0.050(4) 0.045(5) 0.092(7) 0.035(5) -0.017(4) -0.002(3)
C2A 0.106(7) 0.073(6) 0.030(4) -0.005(4) 0.003(4) -0.049(5)
C3A 0.055(4) 0.030(3) 0.031(3) 0.005(3) 0.006(3) -0.011(3)
C4A 0.072(5) 0.026(3) 0.048(4) -0.008(3) -0.001(4) 0.001(3)
C5A 0.089(6) 0.036(4) 0.040(4) -0.010(3) 0.000(4) -0.007(4)
C6A 0.119(8) 0.027(4) 0.067(6) 0.000(4) 0.002(5) -0.009(4)
C7A 0.083(6) 0.047(5) 0.060(5) 0.005(4) 0.016(4) 0.029(4)
C8A 0.048(4) 0.058(5) 0.058(5) 0.020(4) 0.009(4) -0.023(4)
C9A 0.047(4) 0.079(6) 0.077(6) 0.018(5) 0.028(4) -0.008(4)
C10A 0.065(5) 0.081(6) 0.066(6) 0.028(5) 0.014(4) -0.027(5)
C11A 0.055(5) 0.071(6) 0.072(6) 0.018(5) -0.007(4) -0.032(4)
C12A 0.038(3) 0.047(4) 0.038(4) 0.008(3) -0.005(3) -0.011(3)
C13A 0.044(4) 0.072(5) 0.048(4) 0.018(4) 0.017(3) 0.020(4)
C14A 0.027(3) 0.029(3) 0.027(3) 0.002(2) 0.005(2) -0.006(2)
C15A 0.043(3) 0.044(4) 0.028(3) -0.007(3) 0.009(3) 0.002(3)
C16A 0.047(4) 0.056(4) 0.038(4) -0.006(3) 0.024(3) 0.000(3)
C17A 0.060(4) 0.047(4) 0.024(3) -0.002(3) 0.010(3) -0.008(3)
C18A 0.043(3) 0.032(3) 0.036(4) -0.008(3) 0.012(3) 0.003(3)
C19A 0.040(3) 0.027(3) 0.035(4) 0.002(3) -0.001(3) 0.002(2)
C20A 0.061(4) 0.047(4) 0.052(5) 0.022(4) 0.004(4) -0.008(4)
C21A 0.039(3) 0.030(3) 0.057(5) 0.008(3) -0.005(3) 0.007(3)
C22A 0.056(4) 0.025(3) 0.063(5) -0.004(3) 0.003(4) 0.007(3)
Ir1B 0.01891(9) 0.02191(11) 0.01997(11) 0.00044(8) 0.00323(7) -0.00277(7)
I1B 0.0579(3) 0.0428(3) 0.0401(3) 0.0121(2) 0.0228(2) 0.0033(2)
I2B 0.02185(16) 0.0441(2) 0.0404(2) -0.01693(19) 0.00198(15) -0.00509(15)
P1B 0.0239(6) 0.0265(8) 0.0282(8) -0.0039(6) 0.0043(6) -0.0013(5)
P2B 0.0251(6) 0.0231(7) 0.0256(7) 0.0024(6) 0.0075(6) -0.0016(5)
Si1B 0.0288(7) 0.0305(9) 0.0247(8) -0.0037(7) 0.0003(6) -0.0046(6)
Si2B 0.0193(7) 0.0410(10) 0.0308(9) -0.0033(7) 0.0000(6) -0.0002(6)
N1B 0.025(2) 0.042(3) 0.042(3) -0.018(3) -0.002(2) 0.001(2)
C1B 0.033(3) 0.040(4) 0.043(4) -0.009(3) 0.002(3) -0.010(3)
C2B 0.047(4) 0.056(4) 0.028(3) -0.001(3) 0.002(3) 0.002(3)
C3B 0.034(3) 0.031(3) 0.022(3) -0.004(2) 0.008(2) -0.001(2)
C4B 0.042(3) 0.036(4) 0.035(4) 0.008(3) 0.003(3) 0.003(3)
C5B 0.069(5) 0.031(4) 0.053(5) 0.005(3) 0.013(4) 0.003(3)
C6B 0.054(4) 0.040(4) 0.050(4) 0.005(3) 0.018(3) -0.013(3)
C7B 0.050(4) 0.049(4) 0.032(4) 0.005(3) 0.002(3) 0.013(3)
C8B 0.029(3) 0.036(4) 0.043(4) -0.004(3) 0.010(3) 0.004(2)
C9B 0.037(3) 0.053(4) 0.051(4) -0.016(4) 0.014(3) 0.003(3)
C10B 0.030(3) 0.052(4) 0.058(5) -0.015(4) 0.004(3) 0.002(3)
C11B 0.037(3) 0.049(4) 0.050(4) -0.002(3) 0.020(3) -0.004(3)
C12B 0.055(4) 0.078(6) 0.064(5) -0.034(4) 0.033(4) -0.040(4)
C13B 0.061(5) 0.076(6) 0.048(5) -0.009(4) -0.013(4) 0.035(4)
C14B 0.024(2) 0.036(3) 0.030(3) 0.003(3) 0.003(2) 0.007(2)
C15B 0.032(3) 0.045(4) 0.032(3) 0.009(3) 0.008(3) -0.006(3)
C16B 0.047(4) 0.049(4) 0.027(3) -0.002(3) 0.010(3) -0.003(3)
C17B 0.048(4) 0.060(5) 0.034(4) 0.008(3) 0.020(3) -0.007(3)
C18B 0.040(3) 0.037(4) 0.034(4) 0.005(3) 0.014(3) -0.003(3)
C19B 0.045(3) 0.023(3) 0.037(4) -0.002(3) 0.014(3) -0.003(2)
C20B 0.042(4) 0.036(4) 0.087(6) -0.006(4) 0.013(4) -0.011(3)
C21B 0.061(5) 0.044(5) 0.089(7) -0.021(4) 0.038(5) -0.003(4)
C22B 0.109(7) 0.038(4) 0.058(5) 0.012(4) 0.018(5) -0.010(4)

loop_
_atom_type_symbol
_atom_type_description
_atom_type_scat_dispersion_real
_atom_type_scat_dispersion_imag
_atom_type_scat_source
C C 0.0033 0.0016 'International Tables Vol C Tables 4.2.6.8 and 6.1.1.4'
H H 0.0000 0.0000 'International Tables Vol C Tables 4.2.6.8 and 6.1.1.4'
N N 0.0061 0.0033 'International Tables Vol C Tables 4.2.6.8 and 6.1.1.4'
Si Si 0.0817 0.0704 'International Tables Vol C Tables 4.2.6.8 and 6.1.1.4'
P P 0.1023 0.0942 'International Tables Vol C Tables 4.2.6.8 and 6.1.1.4'
I I -0.4742 1.8119 'International Tables Vol C Tables 4.2.6.8 and 6.1.1.4'
Ir Ir -1.4442 7.9887 'International Tables Vol C Tables 4.2.6.8 and 6.1.1.4'

loop_
_geom_angle_atom_site_label_1
_geom_angle_atom_site_label_2
_geom_angle_atom_site_label_3
_geom_angle
_geom_angle_site_symmetry_1
_geom_angle_site_symmetry_3
_geom_angle_publ_flag
C18A Ir1A N1A 95.3(2) . . ?
C18A Ir1A P2A 67.62(18) . . ?
N1A Ir1A P2A 88.02(13) . . ?
C18A Ir1A P1A 102.57(18) . . ?
N1A Ir1A P1A 87.92(13) . . ?
P2A Ir1A P1A 168.97(5) . . ?
C18A Ir1A I2A 89.72(18) . . ?
N1A Ir1A I2A 174.94(15) . . ?
P2A Ir1A I2A 94.63(4) . . ?
P1A Ir1A I2A 90.23(4) . . ?
C18A Ir1A I1A 160.92(18) . . ?
N1A Ir1A I1A 81.58(16) . . ?
P2A Ir1A I1A 93.41(4) . . ?
P1A Ir1A I1A 96.13(4) . . ?
I2A Ir1A I1A 93.945(16) . . ?
C3A P1A C4A 103.6(3) . . ?
C3A P1A C8A 101.7(3) . . ?
C4A P1A C8A 106.3(4) . . ?
C3A P1A Ir1A 104.1(2) . . ?
C4A P1A Ir1A 115.7(3) . . ?
C8A P1A Ir1A 122.7(3) . . ?
C14A P2A C15A 107.1(3) . . ?
C14A P2A C19A 102.0(3) . . ?
C15A P2A C19A 115.4(3) . . ?
C14A P2A Ir1A 108.06(18) . . ?
C15A P2A Ir1A 90.6(2) . . ?
C19A P2A Ir1A 131.9(2) . . ?
N1A Si1A C1A 111.7(3) . . ?
N1A Si1A C3A 106.3(3) . . ?
C1A Si1A C3A 115.6(3) . . ?
N1A Si1A C2A 108.7(4) . . ?
C1A Si1A C2A 107.7(5) . . ?
C3A Si1A C2A 106.5(4) . . ?
N1A Si2A C13A 114.2(3) . . ?
N1A Si2A C12A 106.6(3) . . ?
C13A Si2A C12A 109.8(3) . . ?
N1A Si2A C14A 102.6(2) . . ?
C13A Si2A C14A 115.3(3) . . ?
C12A Si2A C14A 107.8(3) . . ?
Si1A N1A Si2A 120.6(3) . . ?
Si1A N1A Ir1A 119.2(2) . . ?
Si2A N1A Ir1A 118.1(3) . . ?
Si1A N1A H1NA 94.8 . . ?
Si2A N1A H1NA 94.8 . . ?
Ir1A N1A H1NA 94.8 . . ?
Si1A C1A H1A 109.5 . . ?
Si1A C1A H1B 109.5 . . ?
H1A C1A H1B 109.5 . . ?
Si1A C1A H1C 109.5 . . ?
H1A C1A H1C 109.5 . . ?
H1B C1A H1C 109.5 . . ?
Si1A C2A H2A 109.5 . . ?
Si1A C2A H2B 109.5 . . ?
H2A C2A H2B 109.5 . . ?
Si1A C2A H2C 109.5 . . ?
H2A C2A H2C 109.5 . . ?
H2B C2A H2C 109.5 . . ?
P1A C3A Si1A 116.4(3) . . ?
P1A C3A H3A 108.2 . . ?
Si1A C3A H3A 108.2 . . ?
P1A C3A H3B 108.2 . . ?
Si1A C3A H3B 108.2 . . ?
H3A C3A H3B 107.3 . . ?
C7A C4A C5A 109.6(7) . . ?
C7A C4A C6A 105.4(7) . . ?
C5A C4A C6A 108.5(6) . . ?
C7A C4A P1A 107.5(5) . . ?
C5A C4A P1A 110.8(5) . . ?
C6A C4A P1A 114.9(6) . . ?
C4A C5A H5A 109.5 . . ?
C4A C5A H5B 109.5 . . ?
H5A C5A H5B 109.5 . . ?
C4A C5A H5C 109.5 . . ?
H5A C5A H5C 109.5 . . ?
H5B C5A H5C 109.5 . . ?
C4A C6A H6A 109.5 . . ?
C4A C6A H6B 109.5 . . ?
H6A C6A H6B 109.5 . . ?
C4A C6A H6C 109.5 . . ?
H6A C6A H6C 109.5 . . ?
H6B C6A H6C 109.5 . . ?
C4A C7A H7A 109.5 . . ?
C4A C7A H7B 109.5 . . ?
H7A C7A H7B 109.5 . . ?
C4A C7A H7C 109.5 . . ?
H7A C7A H7C 109.5 . . ?
H7B C7A H7C 109.5 . . ?
C11A C8A C10A 108.9(6) . . ?
C11A C8A C9A 107.4(7) . . ?
C10A C8A C9A 105.6(7) . . ?
C11A C8A P1A 113.4(6) . . ?
C10A C8A P1A 112.2(5) . . ?
C9A C8A P1A 108.9(5) . . ?
C8A C9A H9A 109.5 . . ?
C8A C9A H9B 109.5 . . ?
H9A C9A H9B 109.5 . . ?
C8A C9A H9C 109.5 . . ?
H9A C9A H9C 109.5 . . ?
H9B C9A H9C 109.5 . . ?
C8A C10A H10A 109.5 . . ?
C8A C10A H10B 109.5 . . ?
H10A C10A H10B 109.5 . . ?
C8A C10A H10C 109.5 . . ?
H10A C10A H10C 109.5 . . ?
H10B C10A H10C 109.5 . . ?
C8A C11A H11A 109.5 . . ?
C8A C11A H11B 109.5 . . ?
H11A C11A H11B 109.5 . . ?
C8A C11A H11C 109.5 . . ?
H11A C11A H11C 109.5 . . ?
H11B C11A H11C 109.5 . . ?
Si2A C12A H12A 109.5 . . ?
Si2A C12A H12B 109.5 . . ?
H12A C12A H12B 109.5 . . ?
Si2A C12A H12C 109.5 . . ?
H12A C12A H12C 109.5 . . ?
H12B C12A H12C 109.5 . . ?
Si2A C13A H13A 109.5 . . ?
Si2A C13A H13B 109.5 . . ?
H13A C13A H13B 109.5 . . ?
Si2A C13A H13C 109.5 . . ?
H13A C13A H13C 109.5 . . ?
H13B C13A H13C 109.5 . . ?
P2A C14A Si2A 115.3(3) . . ?
P2A C14A H14A 108.5 . . ?
Si2A C14A H14A 108.5 . . ?
P2A C14A H14B 108.5 . . ?
Si2A C14A H14B 108.5 . . ?
H14A C14A H14B 107.5 . . ?
C17A C15A C16A 108.7(5) . . ?
C17A C15A C18A 110.3(5) . . ?
C16A C15A C18A 112.5(5) . . ?
C17A C15A P2A 116.5(5) . . ?
C16A C15A P2A 115.5(5) . . ?
C18A C15A P2A 92.4(4) . . ?
C15A C16A H16A 109.5 . . ?
C15A C16A H16B 109.5 . . ?
H16A C16A H16B 109.5 . . ?
C15A C16A H16C 109.5 . . ?
H16A C16A H16C 109.5 . . ?
H16B C16A H16C 109.5 . . ?
C15A C17A H17A 109.5 . . ?
C15A C17A H17B 109.5 . . ?
H17A C17A H17B 109.5 . . ?
C15A C17A H17C 109.5 . . ?
H17A C17A H17C 109.5 . . ?
H17B C17A H17C 109.5 . . ?
C15A C18A Ir1A 106.7(4) . . ?
C15A C18A H18A 110.4 . . ?
Ir1A C18A H18A 110.4 . . ?
C15A C18A H18B 110.4 . . ?
Ir1A C18A H18B 110.4 . . ?
H18A C18A H18B 108.6 . . ?
C22A C19A C21A 109.9(6) . . ?
C22A C19A C20A 108.3(6) . . ?
C21A C19A C20A 108.0(6) . . ?
C22A C19A P2A 111.0(4) . . ?
C21A C19A P2A 111.6(4) . . ?
C20A C19A P2A 107.8(5) . . ?
C19A C20A H20A 109.5 . . ?
C19A C20A H20B 109.5 . . ?
H20A C20A H20B 109.5 . . ?
C19A C20A H20C 109.5 . . ?
H20A C20A H20C 109.5 . . ?
H20B C20A H20C 109.5 . . ?
C19A C21A H21A 109.5 . . ?
C19A C21A H21B 109.5 . . ?
H21A C21A H21B 109.5 . . ?
C19A C21A H21C 109.5 . . ?
H21A C21A H21C 109.5 . . ?
H21B C21A H21C 109.5 . . ?
C19A C22A H22A 109.5 . . ?
C19A C22A H22B 109.5 . . ?
H22A C22A H22B 109.5 . . ?
C19A C22A H22C 109.5 . . ?
H22A C22A H22C 109.5 . . ?
H22B C22A H22C 109.5 . . ?
C18B Ir1B N1B 93.3(2) . . ?
C18B Ir1B P2B 67.20(18) . . ?
N1B Ir1B P2B 88.22(13) . . ?
C18B Ir1B P1B 102.08(18) . . ?
N1B Ir1B P1B 88.38(14) . . ?
P2B Ir1B P1B 168.52(5) . . ?
C18B Ir1B I2B 91.06(18) . . ?
N1B Ir1B I2B 175.49(15) . . ?
P2B Ir1B I2B 94.43(4) . . ?
P1B Ir1B I2B 89.71(3) . . ?
C18B Ir1B I1B 159.59(17) . . ?
N1B Ir1B I1B 79.53(16) . . ?
P2B Ir1B I1B 93.30(4) . . ?
P1B Ir1B I1B 96.85(4) . . ?
I2B Ir1B I1B 96.647(15) . . ?
C3B P1B C4B 103.5(3) . . ?
C3B P1B C8B 101.3(3) . . ?
C4B P1B C8B 105.9(3) . . ?
C3B P1B Ir1B 104.35(19) . . ?
C4B P1B Ir1B 115.4(2) . . ?
C8B P1B Ir1B 123.6(2) . . ?
C14B P2B C15B 106.2(3) . . ?
C14B P2B C19B 103.2(3) . . ?
C15B P2B C19B 114.8(3) . . ?
C14B P2B Ir1B 107.8(2) . . ?
C15B P2B Ir1B 91.3(2) . . ?
C19B P2B Ir1B 131.4(2) . . ?
N1B Si1B C1B 110.8(3) . . ?
N1B Si1B C2B 110.3(3) . . ?
C1B Si1B C2B 108.5(3) . . ?
N1B Si1B C3B 106.7(2) . . ?
C1B Si1B C3B 113.7(3) . . ?
C2B Si1B C3B 106.7(3) . . ?
N1B Si2B C13B 105.7(3) . . ?
N1B Si2B C12B 114.0(4) . . ?
C13B Si2B C12B 108.7(4) . . ?
N1B Si2B C14B 103.1(2) . . ?
C13B Si2B C14B 108.9(3) . . ?
C12B Si2B C14B 115.8(3) . . ?
Si2B N1B Si1B 121.6(3) . . ?
Si2B N1B Ir1B 118.1(3) . . ?
Si1B N1B Ir1B 118.5(2) . . ?
Si2B N1B H1NB 94.4 . . ?
Si1B N1B H1NB 94.4 . . ?
Ir1B N1B H1NB 94.4 . . ?
Si1B C1B H1D 109.5 . . ?
Si1B C1B H1E 109.5 . . ?
H1D C1B H1E 109.5 . . ?
Si1B C1B H1F 109.5 . . ?
H1D C1B H1F 109.5 . . ?
H1E C1B H1F 109.5 . . ?
Si1B C2B H2D 109.5 . . ?
Si1B C2B H2E 109.5 . . ?
H2D C2B H2E 109.5 . . ?
Si1B C2B H2F 109.5 . . ?
H2D C2B H2F 109.5 . . ?
H2E C2B H2F 109.5 . . ?
P1B C3B Si1B 116.6(3) . . ?
P1B C3B H3C 108.1 . . ?
Si1B C3B H3C 108.1 . . ?
P1B C3B H3D 108.1 . . ?
Si1B C3B H3D 108.1 . . ?
H3C C3B H3D 107.3 . . ?
C6B C4B C7B 110.2(6) . . ?
C6B C4B C5B 104.8(6) . . ?
C7B C4B C5B 108.6(5) . . ?
C6B C4B P1B 108.0(4) . . ?
C7B C4B P1B 109.6(5) . . ?
C5B C4B P1B 115.5(5) . . ?
C4B C5B H5D 109.5 . . ?
C4B C5B H5E 109.5 . . ?
H5D C5B H5E 109.5 . . ?
C4B C5B H5F 109.5 . . ?
H5D C5B H5F 109.5 . . ?
H5E C5B H5F 109.5 . . ?
C4B C6B H6D 109.5 . . ?
C4B C6B H6E 109.5 . . ?
H6D C6B H6E 109.5 . . ?
C4B C6B H6F 109.5 . . ?
H6D C6B H6F 109.5 . . ?
H6E C6B H6F 109.5 . . ?
C4B C7B H7D 109.5 . . ?
C4B C7B H7E 109.5 . . ?
H7D C7B H7E 109.5 . . ?
C4B C7B H7F 109.5 . . ?
H7D C7B H7F 109.5 . . ?
H7E C7B H7F 109.5 . . ?
C9B C8B C11B 107.1(6) . . ?
C9B C8B C10B 108.0(5) . . ?
C11B C8B C10B 107.4(5) . . ?
C9B C8B P1B 112.8(4) . . ?
C11B C8B P1B 108.1(4) . . ?
C10B C8B P1B 113.1(5) . . ?
C8B C9B H9D 109.5 . . ?
C8B C9B H9E 109.5 . . ?
H9D C9B H9E 109.5 . . ?
C8B C9B H9F 109.5 . . ?
H9D C9B H9F 109.5 . . ?
H9E C9B H9F 109.5 . . ?
C8B C10B H10D 109.5 . . ?
C8B C10B H10E 109.5 . . ?
H10D C10B H10E 109.5 . . ?
C8B C10B H10F 109.5 . . ?
H10D C10B H10F 109.5 . . ?
H10E C10B H10F 109.5 . . ?
C8B C11B H11D 109.5 . . ?
C8B C11B H11E 109.5 . . ?
H11D C11B H11E 109.5 . . ?
C8B C11B H11F 109.5 . . ?
H11D C11B H11F 109.5 . . ?
H11E C11B H11F 109.5 . . ?
Si2B C12B H12D 109.5 . . ?
Si2B C12B H12E 109.5 . . ?
H12D C12B H12E 109.5 . . ?
Si2B C12B H12F 109.5 . . ?
H12D C12B H12F 109.5 . . ?
H12E C12B H12F 109.5 . . ?
Si2B C13B H13D 109.5 . . ?
Si2B C13B H13E 109.5 . . ?
H13D C13B H13E 109.5 . . ?
Si2B C13B H13F 109.5 . . ?
H13D C13B H13F 109.5 . . ?
H13E C13B H13F 109.5 . . ?
P2B C14B Si2B 115.0(3) . . ?
P2B C14B H14C 108.5 . . ?
Si2B C14B H14C 108.5 . . ?
P2B C14B H14D 108.5 . . ?
Si2B C14B H14D 108.5 . . ?
H14C C14B H14D 107.5 . . ?
C17B C15B C16B 109.7(5) . . ?
C17B C15B C18B 112.4(5) . . ?
C16B C15B C18B 108.7(5) . . ?
C17B C15B P2B 116.5(5) . . ?
C16B C15B P2B 116.4(4) . . ?
C18B C15B P2B 91.7(4) . . ?
C15B C16B H16D 109.5 . . ?
C15B C16B H16E 109.5 . . ?
H16D C16B H16E 109.5 . . ?
C15B C16B H16F 109.5 . . ?
H16D C16B H16F 109.5 . . ?
H16E C16B H16F 109.5 . . ?
C15B C17B H17D 109.5 . . ?
C15B C17B H17E 109.5 . . ?
H17D C17B H17E 109.5 . . ?
C15B C17B H17F 109.5 . . ?
H17D C17B H17F 109.5 . . ?
H17E C17B H17F 109.5 . . ?
C15B C18B Ir1B 107.1(4) . . ?
C15B C18B H18C 110.3 . . ?
Ir1B C18B H18C 110.3 . . ?
C15B C18B H18D 110.3 . . ?
Ir1B C18B H18D 110.3 . . ?
H18C C18B H18D 108.6 . . ?
C22B C19B C20B 109.5(6) . . ?
C22B C19B C21B 108.0(7) . . ?
C20B C19B C21B 108.9(6) . . ?
C22B C19B P2B 110.3(5) . . ?
C20B C19B P2B 112.3(5) . . ?
C21B C19B P2B 107.8(4) . . ?
C19B C20B H20D 109.5 . . ?
C19B C20B H20E 109.5 . . ?
H20D C20B H20E 109.5 . . ?
C19B C20B H20F 109.5 . . ?
H20D C20B H20F 109.5 . . ?
H20E C20B H20F 109.5 . . ?
C19B C21B H21D 109.5 . . ?
C19B C21B H21E 109.5 . . ?
H21D C21B H21E 109.5 . . ?
C19B C21B H21F 109.5 . . ?
H21D C21B H21F 109.5 . . ?
H21E C21B H21F 109.5 . . ?
C19B C22B H22D 109.5 . . ?
C19B C22B H22E 109.5 . . ?
H22D C22B H22E 109.5 . . ?
C19B C22B H22F 109.5 . . ?
H22D C22B H22F 109.5 . . ?
H22E C22B H22F 109.5 . . ?

loop_
_geom_bond_atom_site_label_1
_geom_bond_atom_site_label_2
_geom_bond_distance
_geom_bond_site_symmetry_2
_geom_bond_publ_flag
Ir1A C18A 2.119(6) . ?
Ir1A N1A 2.213(5) . ?
Ir1A P2A 2.3221(14) . ?
Ir1A P1A 2.4337(15) . ?
Ir1A I2A 2.6647(4) . ?
Ir1A I1A 2.8243(5) . ?
P1A C3A 1.833(6) . ?
P1A C4A 1.879(7) . ?
P1A C8A 1.926(7) . ?
P2A C14A 1.828(5) . ?
P2A C15A 1.847(6) . ?
P2A C19A 1.890(6) . ?
Si1A N1A 1.781(5) . ?
Si1A C1A 1.860(8) . ?
Si1A C3A 1.861(6) . ?
Si1A C2A 1.876(8) . ?
Si2A N1A 1.790(5) . ?
Si2A C13A 1.851(7) . ?
Si2A C12A 1.862(7) . ?
Si2A C14A 1.865(6) . ?
N1A H1NA 0.9300 . ?
C1A H1A 0.9800 . ?
C1A H1B 0.9800 . ?
C1A H1C 0.9800 . ?
C2A H2A 0.9800 . ?
C2A H2B 0.9800 . ?
C2A H2C 0.9800 . ?
C3A H3A 0.9900 . ?
C3A H3B 0.9900 . ?
C4A C7A 1.526(11) . ?
C4A C5A 1.547(10) . ?
C4A C6A 1.553(11) . ?
C5A H5A 0.9800 . ?
C5A H5B 0.9800 . ?
C5A H5C 0.9800 . ?
C6A H6A 0.9800 . ?
C6A H6B 0.9800 . ?
C6A H6C 0.9800 . ?
C7A H7A 0.9800 . ?
C7A H7B 0.9800 . ?
C7A H7C 0.9800 . ?
C8A C11A 1.524(11) . ?
C8A C10A 1.527(10) . ?
C8A C9A 1.555(12) . ?
C9A H9A 0.9800 . ?
C9A H9B 0.9800 . ?
C9A H9C 0.9800 . ?
C10A H10A 0.9800 . ?
C10A H10B 0.9800 . ?
C10A H10C 0.9800 . ?
C11A H11A 0.9800 . ?
C11A H11B 0.9800 . ?
C11A H11C 0.9800 . ?
C12A H12A 0.9800 . ?
C12A H12B 0.9800 . ?
C12A H12C 0.9800 . ?
C13A H13A 0.9800 . ?
C13A H13B 0.9800 . ?
C13A H13C 0.9800 . ?
C14A H14A 0.9900 . ?
C14A H14B 0.9900 . ?
C15A C17A 1.526(9) . ?
C15A C16A 1.535(9) . ?
C15A C18A 1.575(9) . ?
C16A H16A 0.9800 . ?
C16A H16B 0.9800 . ?
C16A H16C 0.9800 . ?
C17A H17A 0.9800 . ?
C17A H17B 0.9800 . ?
C17A H17C 0.9800 . ?
C18A H18A 0.9900 . ?
C18A H18B 0.9900 . ?
C19A C22A 1.511(9) . ?
C19A C21A 1.529(8) . ?
C19A C20A 1.569(10) . ?
C20A H20A 0.9800 . ?
C20A H20B 0.9800 . ?
C20A H20C 0.9800 . ?
C21A H21A 0.9800 . ?
C21A H21B 0.9800 . ?
C21A H21C 0.9800 . ?
C22A H22A 0.9800 . ?
C22A H22B 0.9800 . ?
C22A H22C 0.9800 . ?
Ir1B C18B 2.128(6) . ?
Ir1B N1B 2.212(5) . ?
Ir1B P2B 2.3303(14) . ?
Ir1B P1B 2.4377(15) . ?
Ir1B I2B 2.6706(4) . ?
Ir1B I1B 2.8650(5) . ?
P1B C3B 1.828(6) . ?
P1B C4B 1.913(7) . ?
P1B C8B 1.923(6) . ?
P2B C14B 1.824(5) . ?
P2B C15B 1.847(6) . ?
P2B C19B 1.894(6) . ?
Si1B N1B 1.792(5) . ?
Si1B C1B 1.855(6) . ?
Si1B C2B 1.865(7) . ?
Si1B C3B 1.868(6) . ?
Si2B N1B 1.783(5) . ?
Si2B C13B 1.859(8) . ?
Si2B C12B 1.865(7) . ?
Si2B C14B 1.870(6) . ?
N1B H1NB 0.9300 . ?
C1B H1D 0.9800 . ?
C1B H1E 0.9800 . ?
C1B H1F 0.9800 . ?
C2B H2D 0.9800 . ?
C2B H2E 0.9800 . ?
C2B H2F 0.9800 . ?
C3B H3C 0.9900 . ?
C3B H3D 0.9900 . ?
C4B C6B 1.522(9) . ?
C4B C7B 1.532(9) . ?
C4B C5B 1.550(9) . ?
C5B H5D 0.9800 . ?
C5B H5E 0.9800 . ?
C5B H5F 0.9800 . ?
C6B H6D 0.9800 . ?
C6B H6E 0.9800 . ?
C6B H6F 0.9800 . ?
C7B H7D 0.9800 . ?
C7B H7E 0.9800 . ?
C7B H7F 0.9800 . ?
C8B C9B 1.530(9) . ?
C8B C11B 1.534(9) . ?
C8B C10B 1.539(9) . ?
C9B H9D 0.9800 . ?
C9B H9E 0.9800 . ?
C9B H9F 0.9800 . ?
C10B H10D 0.9800 . ?
C10B H10E 0.9800 . ?
C10B H10F 0.9800 . ?
C11B H11D 0.9800 . ?
C11B H11E 0.9800 . ?
C11B H11F 0.9800 . ?
C12B H12D 0.9800 . ?
C12B H12E 0.9800 . ?
C12B H12F 0.9800 . ?
C13B H13D 0.9800 . ?
C13B H13E 0.9800 . ?
C13B H13F 0.9800 . ?
C14B H14C 0.9900 . ?
C14B H14D 0.9900 . ?
C15B C17B 1.515(8) . ?
C15B C16B 1.525(9) . ?
C15B C18B 1.589(9) . ?
C16B H16D 0.9800 . ?
C16B H16E 0.9800 . ?
C16B H16F 0.9800 . ?
C17B H17D 0.9800 . ?
C17B H17E 0.9800 . ?
C17B H17F 0.9800 . ?
C18B H18C 0.9900 . ?
C18B H18D 0.9900 . ?
C19B C22B 1.503(10) . ?
C19B C20B 1.518(9) . ?
C19B C21B 1.550(9) . ?
C20B H20D 0.9800 . ?
C20B H20E 0.9800 . ?
C20B H20F 0.9800 . ?
C21B H21D 0.9800 . ?
C21B H21E 0.9800 . ?
C21B H21F 0.9800 . ?
C22B H22D 0.9800 . ?
C22B H22E 0.9800 . ?
C22B H22F 0.9800 . ?

loop_
_geom_torsion_atom_site_label_1
_geom_torsion_atom_site_label_2
_geom_torsion_atom_site_label_3
_geom_torsion_atom_site_label_4
_geom_torsion
_geom_torsion_site_symmetry_1
_geom_torsion_site_symmetry_2
_geom_torsion_site_symmetry_3
_geom_torsion_site_symmetry_4
_geom_torsion_publ_flag
C18A Ir1A P1A C3A -114.7(3) . . . . ?
N1A Ir1A P1A C3A -19.7(3) . . . . ?
P2A Ir1A P1A C3A -88.2(4) . . . . ?
I2A Ir1A P1A C3A 155.5(2) . . . . ?
I1A Ir1A P1A C3A 61.5(2) . . . . ?
C18A Ir1A P1A C4A -1.7(3) . . . . ?
N1A Ir1A P1A C4A 93.2(3) . . . . ?
P2A Ir1A P1A C4A 24.8(4) . . . . ?
I2A Ir1A P1A C4A -91.5(3) . . . . ?
I1A Ir1A P1A C4A 174.5(3) . . . . ?
C18A Ir1A P1A C8A 131.2(4) . . . . ?
N1A Ir1A P1A C8A -133.9(4) . . . . ?
P2A Ir1A P1A C8A 157.6(4) . . . . ?
I2A Ir1A P1A C8A 41.4(3) . . . . ?
I1A Ir1A P1A C8A -52.6(3) . . . . ?
C18A Ir1A P2A C14A 98.0(3) . . . . ?
N1A Ir1A P2A C14A 1.4(3) . . . . ?
P1A Ir1A P2A C14A 69.9(3) . . . . ?
I2A Ir1A P2A C14A -174.3(2) . . . . ?
I1A Ir1A P2A C14A -80.0(2) . . . . ?
C18A Ir1A P2A C15A -10.3(3) . . . . ?
N1A Ir1A P2A C15A -106.8(3) . . . . ?
P1A Ir1A P2A C15A -38.4(3) . . . . ?
I2A Ir1A P2A C15A 77.5(2) . . . . ?
I1A Ir1A P2A C15A 171.7(2) . . . . ?
C18A Ir1A P2A C19A -136.1(3) . . . . ?
N1A Ir1A P2A C19A 127.4(3) . . . . ?
P1A Ir1A P2A C19A -164.1(3) . . . . ?
I2A Ir1A P2A C19A -48.3(3) . . . . ?
I1A Ir1A P2A C19A 46.0(3) . . . . ?
C1A Si1A N1A Si2A 38.1(5) . . . . ?
C3A Si1A N1A Si2A 165.2(4) . . . . ?
C2A Si1A N1A Si2A -80.6(5) . . . . ?
C1A Si1A N1A Ir1A -125.1(4) . . . . ?
C3A Si1A N1A Ir1A 1.9(4) . . . . ?
C2A Si1A N1A Ir1A 116.2(4) . . . . ?
C13A Si2A N1A Si1A -66.4(5) . . . . ?
C12A Si2A N1A Si1A 55.1(5) . . . . ?
C14A Si2A N1A Si1A 168.2(4) . . . . ?
C13A Si2A N1A Ir1A 97.1(4) . . . . ?
C12A Si2A N1A Ir1A -141.5(3) . . . . ?
C14A Si2A N1A Ir1A -28.3(4) . . . . ?
C18A Ir1A N1A Si1A 113.3(4) . . . . ?
P2A Ir1A N1A Si1A -179.4(3) . . . . ?
P1A Ir1A N1A Si1A 10.9(3) . . . . ?
I2A Ir1A N1A Si1A -57.7(18) . . . . ?
I1A Ir1A N1A Si1A -85.7(3) . . . . ?
C18A Ir1A N1A Si2A -50.4(4) . . . . ?
P2A Ir1A N1A Si2A 16.9(3) . . . . ?
P1A Ir1A N1A Si2A -152.8(3) . . . . ?
I2A Ir1A N1A Si2A 138.6(14) . . . . ?
I1A Ir1A N1A Si2A 110.7(3) . . . . ?
C4A P1A C3A Si1A -94.8(4) . . . . ?
C8A P1A C3A Si1A 155.0(4) . . . . ?
Ir1A P1A C3A Si1A 26.6(4) . . . . ?
N1A Si1A C3A P1A -19.8(5) . . . . ?
C1A Si1A C3A P1A 104.8(5) . . . . ?
C2A Si1A C3A P1A -135.6(5) . . . . ?
C3A P1A C4A C7A 55.6(6) . . . . ?
C8A P1A C4A C7A 162.3(5) . . . . ?
Ir1A P1A C4A C7A -57.7(6) . . . . ?
C3A P1A C4A C5A 175.3(5) . . . . ?
C8A P1A C4A C5A -78.0(6) . . . . ?
Ir1A P1A C4A C5A 62.0(6) . . . . ?
C3A P1A C4A C6A -61.4(7) . . . . ?
C8A P1A C4A C6A 45.4(7) . . . . ?
Ir1A P1A C4A C6A -174.6(5) . . . . ?
C3A P1A C8A C11A 157.4(6) . . . . ?
C4A P1A C8A C11A 49.2(7) . . . . ?
Ir1A P1A C8A C11A -87.3(6) . . . . ?
C3A P1A C8A C10A 33.5(7) . . . . ?
C4A P1A C8A C10A -74.6(7) . . . . ?
Ir1A P1A C8A C10A 148.9(5) . . . . ?
C3A P1A C8A C9A -83.1(6) . . . . ?
C4A P1A C8A C9A 168.8(5) . . . . ?
Ir1A P1A C8A C9A 32.3(7) . . . . ?
C15A P2A C14A Si2A 78.0(4) . . . . ?
C19A P2A C14A Si2A -160.4(3) . . . . ?
Ir1A P2A C14A Si2A -18.4(4) . . . . ?
N1A Si2A C14A P2A 28.7(4) . . . . ?
C13A Si2A C14A P2A -95.9(4) . . . . ?
C12A Si2A C14A P2A 141.0(3) . . . . ?
C14A P2A C15A C17A 149.5(5) . . . . ?
C19A P2A C15A C17A 36.7(6) . . . . ?
Ir1A P2A C15A C17A -101.3(5) . . . . ?
C14A P2A C15A C16A 20.1(6) . . . . ?
C19A P2A C15A C16A -92.7(5) . . . . ?
Ir1A P2A C15A C16A 129.2(5) . . . . ?
C14A P2A C15A C18A -96.3(4) . . . . ?
C19A P2A C15A C18A 150.9(4) . . . . ?
Ir1A P2A C15A C18A 12.8(3) . . . . ?
C17A C15A C18A Ir1A 104.7(5) . . . . ?
C16A C15A C18A Ir1A -133.7(5) . . . . ?
P2A C15A C18A Ir1A -14.7(4) . . . . ?
N1A Ir1A C18A C15A 98.3(4) . . . . ?
P2A Ir1A C18A C15A 12.6(3) . . . . ?
P1A Ir1A C18A C15A -172.7(4) . . . . ?
I2A Ir1A C18A C15A -82.5(4) . . . . ?
I1A Ir1A C18A C15A 18.8(8) . . . . ?
C14A P2A C19A C22A 49.7(5) . . . . ?
C15A P2A C19A C22A 165.4(5) . . . . ?
Ir1A P2A C19A C22A -78.4(5) . . . . ?
C14A P2A C19A C21A 172.7(5) . . . . ?
C15A P2A C19A C21A -71.6(6) . . . . ?
Ir1A P2A C19A C21A 44.5(6) . . . . ?
C14A P2A C19A C20A -68.8(5) . . . . ?
C15A P2A C19A C20A 46.9(5) . . . . ?
Ir1A P2A C19A C20A 163.0(3) . . . . ?
C18B Ir1B P1B C3B 112.3(3) . . . . ?
N1B Ir1B P1B C3B 19.2(3) . . . . ?
P2B Ir1B P1B C3B 92.0(3) . . . . ?
I2B Ir1B P1B C3B -156.7(2) . . . . ?
I1B Ir1B P1B C3B -60.0(2) . . . . ?
C18B Ir1B P1B C4B -0.6(3) . . . . ?
N1B Ir1B P1B C4B -93.6(3) . . . . ?
P2B Ir1B P1B C4B -20.8(4) . . . . ?
I2B Ir1B P1B C4B 90.5(2) . . . . ?
I1B Ir1B P1B C4B -172.9(2) . . . . ?
C18B Ir1B P1B C8B -133.4(3) . . . . ?
N1B Ir1B P1B C8B 133.5(3) . . . . ?
P2B Ir1B P1B C8B -153.7(3) . . . . ?
I2B Ir1B P1B C8B -42.4(3) . . . . ?
I1B Ir1B P1B C8B 54.3(3) . . . . ?
C18B Ir1B P2B C14B -97.2(3) . . . . ?
N1B Ir1B P2B C14B -2.9(3) . . . . ?
P1B Ir1B P2B C14B -75.7(3) . . . . ?
I2B Ir1B P2B C14B 173.5(2) . . . . ?
I1B Ir1B P2B C14B 76.5(2) . . . . ?
C18B Ir1B P2B C15B 10.3(3) . . . . ?
N1B Ir1B P2B C15B 104.6(2) . . . . ?
P1B Ir1B P2B C15B 31.8(3) . . . . ?
I2B Ir1B P2B C15B -79.02(19) . . . . ?
I1B Ir1B P2B C15B -175.96(19) . . . . ?
C18B Ir1B P2B C19B 135.7(3) . . . . ?
N1B Ir1B P2B C19B -129.9(3) . . . . ?
P1B Ir1B P2B C19B 157.3(3) . . . . ?
I2B Ir1B P2B C19B 46.4(3) . . . . ?
I1B Ir1B P2B C19B -50.5(3) . . . . ?
C13B Si2B N1B Si1B -53.9(5) . . . . ?
C12B Si2B N1B Si1B 65.5(5) . . . . ?
C14B Si2B N1B Si1B -168.2(4) . . . . ?
C13B Si2B N1B Ir1B 141.5(4) . . . . ?
C12B Si2B N1B Ir1B -99.2(4) . . . . ?
C14B Si2B N1B Ir1B 27.2(4) . . . . ?
C1B Si1B N1B Si2B -40.6(5) . . . . ?
C2B Si1B N1B Si2B 79.5(5) . . . . ?
C3B Si1B N1B Si2B -164.9(4) . . . . ?
C1B Si1B N1B Ir1B 124.0(3) . . . . ?
C2B Si1B N1B Ir1B -115.9(4) . . . . ?
C3B Si1B N1B Ir1B -0.4(4) . . . . ?
C18B Ir1B N1B Si2B 51.7(4) . . . . ?
P2B Ir1B N1B Si2B -15.3(3) . . . . ?
P1B Ir1B N1B Si2B 153.7(3) . . . . ?
I2B Ir1B N1B Si2B -141.2(16) . . . . ?
I1B Ir1B N1B Si2B -109.0(3) . . . . ?
C18B Ir1B N1B Si1B -113.4(4) . . . . ?
P2B Ir1B N1B Si1B 179.6(3) . . . . ?
P1B Ir1B N1B Si1B -11.4(3) . . . . ?
I2B Ir1B N1B Si1B 54(2) . . . . ?
I1B Ir1B N1B Si1B 85.9(3) . . . . ?
C4B P1B C3B Si1B 96.3(4) . . . . ?
C8B P1B C3B Si1B -154.1(3) . . . . ?
Ir1B P1B C3B Si1B -24.8(4) . . . . ?
N1B Si1B C3B P1B 17.8(4) . . . . ?
C1B Si1B C3B P1B -104.7(4) . . . . ?
C2B Si1B C3B P1B 135.7(4) . . . . ?
C3B P1B C4B C6B -53.4(5) . . . . ?
C8B P1B C4B C6B -159.5(5) . . . . ?
Ir1B P1B C4B C6B 59.9(5) . . . . ?
C3B P1B C4B C7B -173.5(4) . . . . ?
C8B P1B C4B C7B 80.4(5) . . . . ?
Ir1B P1B C4B C7B -60.2(5) . . . . ?
C3B P1B C4B C5B 63.5(5) . . . . ?
C8B P1B C4B C5B -42.6(6) . . . . ?
Ir1B P1B C4B C5B 176.8(4) . . . . ?
C3B P1B C8B C9B -34.8(5) . . . . ?
C4B P1B C8B C9B 72.9(5) . . . . ?
Ir1B P1B C8B C9B -150.6(4) . . . . ?
C3B P1B C8B C11B 83.4(5) . . . . ?
C4B P1B C8B C11B -168.8(4) . . . . ?
Ir1B P1B C8B C11B -32.4(5) . . . . ?
C3B P1B C8B C10B -157.7(5) . . . . ?
C4B P1B C8B C10B -50.0(5) . . . . ?
Ir1B P1B C8B C10B 86.5(5) . . . . ?
C15B P2B C14B Si2B -77.3(4) . . . . ?
C19B P2B C14B Si2B 161.5(3) . . . . ?
Ir1B P2B C14B Si2B 19.5(4) . . . . ?
N1B Si2B C14B P2B -28.9(4) . . . . ?
C13B Si2B C14B P2B -140.9(4) . . . . ?
C12B Si2B C14B P2B 96.3(4) . . . . ?
C14B P2B C15B C17B -19.9(6) . . . . ?
C19B P2B C15B C17B 93.4(6) . . . . ?
Ir1B P2B C15B C17B -128.9(5) . . . . ?
C14B P2B C15B C16B -151.8(5) . . . . ?
C19B P2B C15B C16B -38.5(6) . . . . ?
Ir1B P2B C15B C16B 99.2(5) . . . . ?
C14B P2B C15B C18B 96.3(4) . . . . ?
C19B P2B C15B C18B -150.4(3) . . . . ?
Ir1B P2B C15B C18B -12.7(3) . . . . ?
C17B C15B C18B Ir1B 134.3(5) . . . . ?
C16B C15B C18B Ir1B -104.1(5) . . . . ?
P2B C15B C18B Ir1B 14.6(4) . . . . ?
N1B Ir1B C18B C15B -99.2(4) . . . . ?
P2B Ir1B C18B C15B -12.5(3) . . . . ?
P1B Ir1B C18B C15B 171.8(3) . . . . ?
I2B Ir1B C18B C15B 81.8(4) . . . . ?
I1B Ir1B C18B C15B -30.6(8) . . . . ?
C14B P2B C19B C22B -53.0(6) . . . . ?
C15B P2B C19B C22B -168.1(5) . . . . ?
Ir1B P2B C19B C22B 75.7(6) . . . . ?
C14B P2B C19B C20B -175.3(5) . . . . ?
C15B P2B C19B C20B 69.6(6) . . . . ?
Ir1B P2B C19B C20B -46.6(6) . . . . ?
C14B P2B C19B C21B 64.7(5) . . . . ?
C15B P2B C19B C21B -50.4(6) . . . . ?
Ir1B P2B C19B C21B -166.5(4) . . . . ?
